data_1546351
loop_
_publ_author_name
'Wu, Zhuo-Yan'
'Wang, Teng'
'Meng, Yin-Shan'
'Rao, Yu'
'Gao, Song'
'Zheng, Jie'
'Wang, Bing-Wu'
'Zhang, Jun-Long'

_publ_section_title
;
 Enhancing the Reactivity of Nickel(II) in Hydrogen Evolution Reactions
 (HER) by \b-Hydrogenation of Porphyrinoid Ligands
;
_journal_name_full 'Chem. Sci.'
_journal_paper_doi 10.1039/C7SC02073B
_journal_year 2017
_chemical_formula_moiety 'C43 H5 F20 N4 Ni O2'
_chemical_formula_sum 'C43 H5 F20 N4 Ni O2'
_chemical_formula_weight 1048.22
_space_group_crystal_system trigonal
_space_group_IT_number 148
_space_group_name_Hall '-R 3'
_space_group_name_H-M_alt 'R -3'
_symmetry_space_group_name_Hall '-R 3'
_symmetry_space_group_name_H-M 'R -3 :H'
_atom_sites_solution_hydrogens geom
_atom_sites_solution_primary dual
_audit_creation_date 2017-06-04
_audit_creation_method
;
Olex2 1.2
(compiled 2016.08.25 svn.r3337 for OlexSys, GUI svn.r5227)
;
_audit_update_record
;
2017-06-06 deposited with the CCDC.
2017-06-19 downloaded from the CCDC.
;
_cell_angle_alpha 90
_cell_angle_beta 90
_cell_angle_gamma 120
_cell_formula_units_Z 9
_cell_length_a 20.0377(5)
_cell_length_b 20.0377(5)
_cell_length_c 24.6135(9)
_cell_measurement_reflns_used 11621
_cell_measurement_temperature 179.9(4)
_cell_measurement_theta_max 28.8500
_cell_measurement_theta_min 4.0650
_cell_volume 8558.5(4)
_computing_cell_refinement 'CrysAlisPro 1.171.39.16b (Rigaku OD, 2015)'
_computing_data_collection 'CrysAlisPro 1.171.39.16b (Rigaku OD, 2015)'
_computing_data_reduction 'CrysAlisPro 1.171.39.16b (Rigaku OD, 2015)'
_computing_molecular_graphics 'Olex2 (Dolomanov et al., 2009)'
_computing_publication_material 'Olex2 (Dolomanov et al., 2009)'
_computing_structure_refinement 'ShelXL (Sheldrick, 2015)'
_computing_structure_solution 'ShelXT (Sheldrick, 2015)'
_diffrn_ambient_environment N~2~
_diffrn_ambient_temperature 179.9(4)
_diffrn_detector 'CCD plate'
_diffrn_measured_fraction_theta_full 0.996
_diffrn_measured_fraction_theta_max 0.997
_diffrn_measurement_details
;
List of Runs (angles in degrees, time in seconds):

  # Type    Start    End  Width  t~exp~   \w     \q     \k     \f   Frames
#--------------------------------------------------------------------------
  1  \w    -31.00  27.00   0.50    2.00    --   -2.00 -82.00 -30.00  116
  2  \w    -17.00  38.00   0.50    2.00    --   -2.00  37.00 150.00  110
  3  \w     54.00  81.00   0.50    2.00    --   -2.00  37.00 150.00   54
  4  \w    -19.00   7.00   0.50    2.00    --   -2.00  37.00   0.00   52
  5  \w     45.00  72.00   0.50    2.00    --   -2.00  37.00   0.00   54
  6  \w    -56.00 -29.00   0.50    2.00    --    2.20 -37.00   0.00   54
  7  \w    -15.00  55.00   0.50    2.00    --    2.20  37.00 -60.00  140
;
_diffrn_measurement_device 'four-circle diffractometer'
_diffrn_measurement_device_type 'XtaLAB Pro: Kappa single'
_diffrn_measurement_method '\w scans'
_diffrn_orient_matrix_type 'CrysAlisPro convention (1999,Acta A55,543-557)'
_diffrn_orient_matrix_UB_11 0.0338485333
_diffrn_orient_matrix_UB_12 0.0304469667
_diffrn_orient_matrix_UB_13 -0.0118178333
_diffrn_orient_matrix_UB_21 -0.0193539333
_diffrn_orient_matrix_UB_22 0.0210500333
_diffrn_orient_matrix_UB_23 -0.0042212667
_diffrn_orient_matrix_UB_31 0.0122425333
_diffrn_orient_matrix_UB_32 0.0172917667
_diffrn_orient_matrix_UB_33 0.0259623667
_diffrn_radiation_monochromator graphite
_diffrn_radiation_probe x-ray
_diffrn_radiation_type MoK\a
_diffrn_radiation_wavelength 0.71073
_diffrn_reflns_av_R_equivalents 0.0319
_diffrn_reflns_av_unetI/netI 0.0180
_diffrn_reflns_Laue_measured_fraction_full 0.996
_diffrn_reflns_Laue_measured_fraction_max 0.997
_diffrn_reflns_limit_h_max 25
_diffrn_reflns_limit_h_min -26
_diffrn_reflns_limit_k_max 25
_diffrn_reflns_limit_k_min -25
_diffrn_reflns_limit_l_max 29
_diffrn_reflns_limit_l_min -31
_diffrn_reflns_number 30789
_diffrn_reflns_point_group_measured_fraction_full 0.996
_diffrn_reflns_point_group_measured_fraction_max 0.997
_diffrn_reflns_theta_full 25.242
_diffrn_reflns_theta_max 27.478
_diffrn_reflns_theta_min 3.520
_diffrn_source 'fine-focus sealed X-ray tube'
_diffrn_source_type 'Enhance (Mo) X-ray Source'
_exptl_absorpt_coefficient_mu 0.656
_exptl_absorpt_correction_T_max 1.00000
_exptl_absorpt_correction_T_min 0.94302
_exptl_absorpt_correction_type multi-scan
_exptl_absorpt_process_details
;
CrysAlisPro 1.171.39.16b (Rigaku Oxford Diffraction, 2015)
Empirical absorption correction using spherical harmonics,
 implemented in SCALE3 ABSPACK scaling algorithm.
;
_exptl_crystal_colour 'dark red'
_exptl_crystal_colour_modifier dark
_exptl_crystal_colour_primary red
_exptl_crystal_density_diffrn 1.830
_exptl_crystal_description block
_exptl_crystal_F_000 4635
_exptl_crystal_size_max 0.32
_exptl_crystal_size_mid 0.25
_exptl_crystal_size_min 0.15
_refine_diff_density_max 0.360
_refine_diff_density_min -0.393
_refine_diff_density_rms 0.062
_refine_ls_extinction_method none
_refine_ls_goodness_of_fit_ref 1.161
_refine_ls_hydrogen_treatment constr
_refine_ls_matrix_type full
_refine_ls_number_parameters 332
_refine_ls_number_reflns 4340
_refine_ls_number_restraints 7
_refine_ls_restrained_S_all 1.162
_refine_ls_R_factor_all 0.0756
_refine_ls_R_factor_gt 0.0634
_refine_ls_shift/su_max 0.000
_refine_ls_shift/su_mean 0.000
_refine_ls_structure_factor_coef Fsqd
_refine_ls_weighting_details 'w=1/[\s^2^(Fo^2^)+(0.0257P)^2^+49.0360P] where P=(Fo^2^+2Fc^2^)/3'
_refine_ls_weighting_scheme calc
_refine_ls_wR_factor_gt 0.1342
_refine_ls_wR_factor_ref 0.1418
_reflns_Friedel_coverage 0.000
_reflns_number_gt 3677
_reflns_number_total 4340
_reflns_threshold_expression 'I > 2\s(I)'
_cod_data_source_file c7sc02073b2.cif
_cod_data_source_block 170604
_cod_original_cell_volume 8558.5(5)
_cod_database_code 1546351
_chemical_oxdiff_formula 'Ni1 C20 F20 O3 N4 H10 Cl3'
_shelx_space_group_comment
;
The symmetry employed for this shelxl refinement is uniquely defined
by the following loop, which should always be used as a source of
symmetry information in preference to the above space-group names.
They are only intended as comments.
;
_reflns_odcompleteness_completeness 99.70
_reflns_odcompleteness_iscentric 1
_reflns_odcompleteness_theta 27.42
_olex2_refinement_description
;
1. Fixed Uiso
 At 1.2 times of:
  All C(H) groups
 At 1.5 times of:
  All O(H) groups
2. Shared sites
{C1, O1A}
{C2, O2A}
3. Restrained distances
 O2-C2
 1.32 with sigma of 0.02
4. Uiso/Uaniso restraints and constraints
Uanis(O2) \\sim Ueq: with sigma of 0.02 and sigma for terminal atoms of 0.02
Uanis(C1) = Uanis(O1A)
Uanis(C2) = Uanis(O2A)
5. Others
 Fixed Sof: C1(0.75) O2A(0.25) O1(0.25) H1(0.25) O1A(0.25) C2(0.75) O2(0.25)
 H2(0.25)
6.a Aromatic/amide H refined with riding coordinates:
 C00H(H00H), C00U(H00U)
6.b Tetrahedral OH refined with riding coordinates:
 O2(H2)
6.c Idealised tetrahedral OH refined as rotating group:
 O1(H1)
;
_shelx_shelxl_version_number 2016/6
_olex2_submission_special_instructions 'No special instructions were received'
_oxdiff_exptl_absorpt_empirical_details
;
Empirical correction (ABSPACK) includes:
- Absorption correction using spherical harmonics
- Frame scaling
- Detector area scaling
;
_oxdiff_exptl_absorpt_empirical_full_max 1.150
_oxdiff_exptl_absorpt_empirical_full_min 0.914

loop_
_space_group_symop_operation_xyz
'x, y, z'
'-y, x-y, z'
'-x+y, -x, z'
'x+2/3, y+1/3, z+1/3'
'-y+2/3, x-y+1/3, z+1/3'
'-x+y+2/3, -x+1/3, z+1/3'
'x+1/3, y+2/3, z+2/3'
'-y+1/3, x-y+2/3, z+2/3'
'-x+y+1/3, -x+2/3, z+2/3'
'-x, -y, -z'
'y, -x+y, -z'
'x-y, x, -z'
'-x+2/3, -y+1/3, -z+1/3'
'y+2/3, -x+y+1/3, -z+1/3'
'x-y+2/3, x+1/3, -z+1/3'
'-x+1/3, -y+2/3, -z+2/3'
'y+1/3, -x+y+2/3, -z+2/3'
'x-y+1/3, x+2/3, -z+2/3'

loop_
_atom_site_label
_atom_site_type_symbol
_atom_site_fract_x
_atom_site_fract_y
_atom_site_fract_z
_atom_site_U_iso_or_equiv
_atom_site_adp_type
_atom_site_occupancy
_atom_site_site_symmetry_order
_atom_site_calc_flag
_atom_site_refinement_flags_posn
_atom_site_refinement_flags_adp
_atom_site_refinement_flags_occupancy
_atom_site_disorder_assembly
_atom_site_disorder_group
Ni01 Ni 0.166667 0.333333 0.333333 0.04058(18) Uani 1 2 d S T P . .
F002 F 0.07724(14) 0.51628(15) 0.43283(11) 0.0702(7) Uani 1 1 d . . . . .
F003 F 0.64460(14) 0.71591(17) 0.24617(13) 0.0994(11) Uani 1 1 d . . . . .
F004 F 0.48265(15) 0.4785(2) 0.33105(14) 0.0887(9) Uani 1 1 d . . . . .
N005 N 0.09118(16) 0.31660(16) 0.38948(12) 0.0439(6) Uani 1 1 d . . . . .
N006 N 0.23669(15) 0.43497(16) 0.36280(13) 0.0440(7) Uani 1 1 d . . . . .
F007 F 0.37721(16) 0.61263(16) 0.24110(18) 0.1069(12) Uani 1 1 d . . . . .
F008 F 0.52033(18) 0.72573(16) 0.21520(17) 0.1106(12) Uani 1 1 d . . . . .
F009 F 0.07251(19) 0.6062(2) 0.51123(17) 0.1148(13) Uani 1 1 d . . . . .
F00A F 0.62628(15) 0.5934(2) 0.30456(15) 0.1097(12) Uani 1 1 d . . . . .
C00B C 0.0981(2) 0.3654(2) 0.43157(14) 0.0448(8) Uani 1 1 d . . . . .
F00C F 0.1453(3) 0.6216(2) 0.60652(15) 0.1324(16) Uani 1 1 d . . . . .
C1 C 0.2908(2) 0.5449(2) 0.41662(19) 0.0665(11) Uani 0.75 1 d . . . A 1
F00E F 0.2346(3) 0.4596(2) 0.54204(15) 0.1290(15) Uani 1 1 d . . . . .
C00F C 0.1606(2) 0.4383(2) 0.43974(15) 0.0454(8) Uani 1 1 d . . . . .
C00G C 0.22521(19) 0.4694(2) 0.40694(16) 0.0471(8) Uani 1 1 d . . . . .
C00H C 0.0311(2) 0.3317(2) 0.46554(16) 0.0537(9) Uani 1 1 d . . . . .
H00H H 0.022814 0.354379 0.496832 0.064 Uiso 1 1 calc R . . . .
C00I C 0.1154(2) 0.5241(2) 0.47883(17) 0.0517(9) Uani 1 1 d . . . . .
O2A O 0.34193(19) 0.5536(2) 0.37833(17) 0.0631(11) Uani 0.25 1 d . . . A 1
C00K C 0.3088(2) 0.4880(2) 0.34394(17) 0.0526(9) Uani 1 1 d . . . . .
C00L C 0.0194(2) 0.2526(2) 0.39794(16) 0.0486(8) Uani 1 1 d . . . . .
C00M C 0.1565(2) 0.4859(2) 0.48492(16) 0.0510(9) Uani 1 1 d . . . . .
C00N C 0.4908(2) 0.5394(3) 0.3032(2) 0.0666(12) Uani 1 1 d . . . . .
C00O C 0.4264(2) 0.5433(2) 0.2873(2) 0.0610(11) Uani 1 1 d . . . . .
C00P C 0.1118(3) 0.5694(3) 0.5190(2) 0.0692(12) Uani 1 1 d . . . . .
C00Q C 0.5642(2) 0.5975(3) 0.2895(2) 0.0760(14) Uani 1 1 d . . . . .
C00R C 0.34703(19) 0.4796(2) 0.30103(18) 0.0533(9) Uani 1 1 d . . . . .
C00S C 0.4376(2) 0.6068(2) 0.2579(2) 0.0762(14) Uani 1 1 d . . . . .
F00T F 0.2290(4) 0.5495(3) 0.62126(15) 0.172(2) Uani 1 1 d . . . . .
C00U C -0.0176(2) 0.2621(2) 0.44479(17) 0.0570(9) Uani 1 1 d . . . . .
H00U H -0.067111 0.226080 0.458463 0.068 Uiso 1 1 calc R . . . .
C00V C 0.5736(2) 0.6596(3) 0.2603(2) 0.0757(15) Uani 1 1 d . . . . .
C00W C 0.5111(3) 0.6654(2) 0.2441(2) 0.0799(15) Uani 1 1 d . . . . .
C00X C 0.1487(4) 0.5774(3) 0.5667(2) 0.0858(17) Uani 1 1 d . . . . .
C00Y C 0.1906(4) 0.5407(3) 0.5751(2) 0.101(2) Uani 1 1 d . . . . .
C00Z C 0.1937(3) 0.4952(3) 0.5342(2) 0.0824(15) Uani 1 1 d . . . . .
O1 O 0.3078(4) 0.5852(4) 0.4613(3) 0.0320(17) Uani 0.25 1 d . . . A 1
H1 H 0.342029 0.630857 0.454853 0.048 Uiso 0.25 1 calc GR . . A 1
O1A O 0.2908(2) 0.5449(2) 0.41662(19) 0.0665(11) Uani 0.25 1 d . . . A 2
C2 C 0.34193(19) 0.5536(2) 0.37833(17) 0.0631(11) Uani 0.75 1 d D . . A 2
O2 O 0.3957(9) 0.6217(9) 0.3664(7) 0.115(6) Uani 0.25 1 d D U . A 2
H2 H 0.409498 0.622581 0.334020 0.172 Uiso 0.25 1 calc R . . A 2

loop_
_atom_site_aniso_label
_atom_site_aniso_U_11
_atom_site_aniso_U_22
_atom_site_aniso_U_33
_atom_site_aniso_U_23
_atom_site_aniso_U_13
_atom_site_aniso_U_12
Ni01 0.0346(3) 0.0377(3) 0.0561(4) -0.0075(3) -0.0090(3) 0.0231(3)
F002 0.0652(15) 0.0727(16) 0.0889(18) -0.0142(13) -0.0180(13) 0.0465(13)
F003 0.0482(14) 0.0855(19) 0.116(2) -0.0498(18) 0.0176(15) -0.0031(13)
F004 0.0555(15) 0.109(2) 0.108(2) 0.0026(19) -0.0027(15) 0.0453(16)
N005 0.0387(14) 0.0402(14) 0.0569(17) -0.0045(13) -0.0067(13) 0.0228(12)
N006 0.0350(14) 0.0417(15) 0.0619(18) -0.0094(13) -0.0070(12) 0.0242(12)
F007 0.0573(16) 0.0582(16) 0.205(4) 0.021(2) 0.008(2) 0.0287(14)
F008 0.081(2) 0.0504(16) 0.178(4) -0.0001(19) 0.027(2) 0.0159(15)
F009 0.093(2) 0.100(2) 0.176(4) -0.048(2) 0.006(2) 0.067(2)
F00A 0.0400(14) 0.151(3) 0.126(3) -0.025(2) -0.0072(15) 0.0392(17)
C00B 0.0449(18) 0.0460(18) 0.0484(19) -0.0015(15) -0.0059(15) 0.0263(16)
F00C 0.180(4) 0.095(2) 0.096(2) -0.038(2) 0.035(2) 0.050(3)
C1 0.0431(18) 0.049(2) 0.102(3) -0.020(2) 0.0046(19) 0.0192(16)
F00E 0.188(4) 0.126(3) 0.118(3) -0.043(2) -0.089(3) 0.112(3)
C00F 0.0475(19) 0.0448(18) 0.053(2) -0.0068(15) -0.0084(15) 0.0297(16)
C00G 0.0381(17) 0.0414(17) 0.070(2) -0.0111(16) -0.0109(16) 0.0257(15)
C00H 0.055(2) 0.052(2) 0.055(2) -0.0049(17) 0.0012(17) 0.0271(18)
C00I 0.0428(19) 0.0450(19) 0.064(2) -0.0051(17) 0.0063(17) 0.0193(16)
O2A 0.0346(16) 0.053(2) 0.093(3) -0.0322(19) 0.0043(17) 0.0153(15)
C00K 0.0382(17) 0.048(2) 0.077(3) -0.0201(18) -0.0095(17) 0.0264(16)
C00L 0.0404(18) 0.0446(18) 0.065(2) -0.0072(16) -0.0047(16) 0.0242(15)
C00M 0.052(2) 0.0436(19) 0.054(2) -0.0059(16) -0.0027(17) 0.0216(16)
C00N 0.040(2) 0.074(3) 0.079(3) -0.027(2) -0.0018(19) 0.023(2)
C00O 0.0388(19) 0.049(2) 0.090(3) -0.024(2) 0.0005(19) 0.0178(17)
C00P 0.058(2) 0.055(2) 0.091(4) -0.014(2) 0.016(2) 0.025(2)
C00Q 0.040(2) 0.090(4) 0.087(3) -0.035(3) -0.002(2) 0.025(2)
C00R 0.0333(17) 0.0469(19) 0.080(3) -0.0147(18) -0.0045(17) 0.0206(15)
C00S 0.043(2) 0.046(2) 0.130(4) -0.017(3) 0.004(2) 0.0160(18)
F00T 0.294(7) 0.156(4) 0.078(2) -0.049(3) -0.085(3) 0.122(4)
C00U 0.050(2) 0.051(2) 0.063(2) -0.0029(18) 0.0030(18) 0.0205(18)
C00V 0.040(2) 0.069(3) 0.089(3) -0.042(3) 0.010(2) 0.006(2)
C00W 0.058(3) 0.042(2) 0.122(4) -0.024(3) 0.011(3) 0.011(2)
C00X 0.109(4) 0.063(3) 0.067(3) -0.015(2) 0.022(3) 0.030(3)
C00Y 0.153(6) 0.079(4) 0.056(3) -0.016(3) -0.026(3) 0.048(4)
C00Z 0.109(4) 0.074(3) 0.076(3) -0.016(3) -0.030(3) 0.055(3)
O1 0.030(4) 0.016(3) 0.042(4) -0.004(3) 0.012(3) 0.005(3)
O1A 0.0431(18) 0.049(2) 0.102(3) -0.020(2) 0.0046(19) 0.0192(16)
C2 0.0346(16) 0.053(2) 0.093(3) -0.0322(19) 0.0043(17) 0.0153(15)
O2 0.091(10) 0.137(13) 0.100(10) -0.039(9) 0.012(8) 0.046(9)

loop_
_atom_type_symbol
_atom_type_description
_atom_type_scat_dispersion_real
_atom_type_scat_dispersion_imag
_atom_type_scat_source
C C 0.0033 0.0016 'International Tables Vol C Tables 4.2.6.8 and 6.1.1.4'
H H 0.0000 0.0000 'International Tables Vol C Tables 4.2.6.8 and 6.1.1.4'
F F 0.0171 0.0103 'International Tables Vol C Tables 4.2.6.8 and 6.1.1.4'
N N 0.0061 0.0033 'International Tables Vol C Tables 4.2.6.8 and 6.1.1.4'
Ni Ni 0.3393 1.1124 'International Tables Vol C Tables 4.2.6.8 and 6.1.1.4'
O O 0.0106 0.0060 'International Tables Vol C Tables 4.2.6.8 and 6.1.1.4'

loop_
_geom_angle_atom_site_label_1
_geom_angle_atom_site_label_2
_geom_angle_atom_site_label_3
_geom_angle
_geom_angle_site_symmetry_1
_geom_angle_site_symmetry_3
N005 Ni01 N005 180.00(13) 16 .
N006 Ni01 N005 90.41(12) 16 16
N006 Ni01 N005 89.59(12) 16 .
N006 Ni01 N005 90.41(12) . .
N006 Ni01 N005 89.59(12) . 16
N006 Ni01 N006 180.0 16 .
C00B N005 Ni01 127.9(2) . .
C00L N005 Ni01 128.6(2) . .
C00L N005 C00B 103.4(3) . .
C00G N006 Ni01 127.6(2) . .
C00G N006 C00K 104.8(3) . .
C00K N006 Ni01 127.7(2) . .
N005 C00B C00H 111.4(3) . .
C00F C00B N005 125.0(3) . .
C00F C00B C00H 123.6(3) . .
O2A C1 C00G 104.9(3) . .
O1 C1 C00G 127.4(5) . .
O1 C1 O2A 124.5(4) . .
C00B C00F C00M 118.2(3) . .
C00G C00F C00B 122.8(3) . .
C00G C00F C00M 119.0(3) . .
N006 C00G C1 111.5(3) . .
N006 C00G C00F 126.3(3) . .
N006 C00G O1A 111.5(3) . .
C00F C00G C1 122.2(3) . .
C00F C00G O1A 122.2(3) . .
C00B C00H H00H 126.5 . .
C00U C00H C00B 106.9(3) . .
C00U C00H H00H 126.5 . .
F002 C00I C00M 119.5(3) . .
F002 C00I C00P 118.4(4) . .
C00P C00I C00M 122.1(4) . .
C1 O2A C00K 109.0(3) . .
N006 C00K O2A 109.7(3) . .
N006 C00K C2 109.7(3) . .
C00R C00K N006 127.1(3) . .
C00R C00K O2A 123.1(3) . .
C00R C00K C2 123.1(3) . .
N005 C00L C00R 125.1(3) . 16
N005 C00L C00U 111.4(3) . .
C00R C00L C00U 123.5(3) 16 .
C00I C00M C00F 120.7(3) . .
C00I C00M C00Z 116.7(4) . .
C00Z C00M C00F 122.7(4) . .
F004 C00N C00O 120.2(4) . .
F004 C00N C00Q 119.1(4) . .
C00Q C00N C00O 120.7(5) . .
C00N C00O C00R 120.5(4) . .
C00S C00O C00N 118.2(4) . .
C00S C00O C00R 121.2(4) . .
F009 C00P C00I 120.2(5) . .
F009 C00P C00X 119.8(4) . .
C00X C00P C00I 120.0(5) . .
F00A C00Q C00N 120.6(6) . .
F00A C00Q C00V 119.5(5) . .
C00V C00Q C00N 119.9(5) . .
C00K C00R C00L 121.9(3) . 16
C00K C00R C00O 119.5(3) . .
C00L C00R C00O 118.6(3) 16 .
F007 C00S C00O 120.3(4) . .
F007 C00S C00W 118.2(5) . .
C00O C00S C00W 121.5(5) . .
C00H C00U C00L 106.7(4) . .
C00H C00U H00U 126.6 . .
C00L C00U H00U 126.6 . .
F003 C00V C00Q 120.3(5) . .
F003 C00V C00W 118.7(6) . .
C00Q C00V C00W 121.0(4) . .
F008 C00W C00S 120.3(5) . .
F008 C00W C00V 120.9(4) . .
C00V C00W C00S 118.8(5) . .
F00C C00X C00P 120.4(6) . .
F00C C00X C00Y 119.1(6) . .
C00P C00X C00Y 120.5(4) . .
F00T C00Y C00X 121.4(6) . .
F00T C00Y C00Z 119.7(6) . .
C00Z C00Y C00X 118.9(5) . .
F00E C00Z C00M 118.9(4) . .
F00E C00Z C00Y 119.2(5) . .
C00Y C00Z C00M 121.9(5) . .
C1 O1 H1 109.5 . .
C2 O1A C00G 104.9(3) . .
O1A C2 C00K 109.0(3) . .
O2 C2 C00K 127.2(8) . .
O2 C2 O1A 118.9(8) . .
C2 O2 H2 109.5 . .

loop_
_geom_bond_atom_site_label_1
_geom_bond_atom_site_label_2
_geom_bond_distance
_geom_bond_site_symmetry_2
Ni01 N005 1.950(3) .
Ni01 N005 1.950(3) 16
Ni01 N006 1.945(3) 16
Ni01 N006 1.945(3) .
F002 C00I 1.331(5) .
F003 C00V 1.347(5) .
F004 C00N 1.335(6) .
N005 C00B 1.383(4) .
N005 C00L 1.382(4) .
N006 C00G 1.367(5) .
N006 C00K 1.378(5) .
F007 C00S 1.338(5) .
F008 C00W 1.332(6) .
F009 C00P 1.335(6) .
F00A C00Q 1.338(6) .
C00B C00F 1.383(5) .
C00B C00H 1.431(5) .
F00C C00X 1.344(5) .
C1 C00G 1.443(5) .
C1 O2A 1.338(5) .
C1 O1 1.304(8) .
F00E C00Z 1.342(6) .
C00F C00G 1.382(5) .
C00F C00M 1.494(5) .
C00G O1A 1.443(5) .
C00H H00H 0.9500 .
C00H C00U 1.341(5) .
C00I C00M 1.385(5) .
C00I C00P 1.368(6) .
O2A C00K 1.420(5) .
C00K C00R 1.363(5) .
C00K C2 1.420(5) .
C00L C00R 1.388(5) 16
C00L C00U 1.434(5) .
C00M C00Z 1.387(6) .
C00N C00O 1.389(6) .
C00N C00Q 1.386(6) .
C00O C00R 1.498(5) .
C00O C00S 1.381(7) .
C00P C00X 1.354(8) .
C00Q C00V 1.366(8) .
C00S C00W 1.391(6) .
F00T C00Y 1.333(6) .
C00U H00U 0.9500 .
C00V C00W 1.374(7) .
C00X C00Y 1.381(9) .
C00Y C00Z 1.380(7) .
O1 H1 0.8400 .
O1A C2 1.338(5) .
C2 O2 1.280(14) .
O2 H2 0.8400 .

loop_
_geom_torsion_atom_site_label_1
_geom_torsion_atom_site_label_2
_geom_torsion_atom_site_label_3
_geom_torsion_atom_site_label_4
_geom_torsion
_geom_torsion_site_symmetry_1
_geom_torsion_site_symmetry_4
Ni01 N005 C00B C00F 3.1(5) . .
Ni01 N005 C00B C00H -178.2(2) . .
Ni01 N005 C00L C00R -1.9(5) . 16
Ni01 N005 C00L C00U 178.3(3) . .
Ni01 N006 C00G C1 179.4(3) . .
Ni01 N006 C00G C00F -0.1(5) . .
Ni01 N006 C00G O1A 179.4(3) . .
Ni01 N006 C00K O2A -177.7(3) . .
Ni01 N006 C00K C00R -1.4(6) . .
Ni01 N006 C00K C2 -177.7(3) . .
F002 C00I C00M C00F 2.1(6) . .
F002 C00I C00M C00Z -178.7(4) . .
F002 C00I C00P F009 -1.8(6) . .
F002 C00I C00P C00X 178.7(4) . .
F003 C00V C00W F008 -0.5(7) . .
F003 C00V C00W C00S 179.0(4) . .
F004 C00N C00O C00R 0.1(6) . .
F004 C00N C00O C00S -179.0(4) . .
F004 C00N C00Q F00A -1.1(7) . .
F004 C00N C00Q C00V 179.0(4) . .
N005 C00B C00F C00G -2.4(6) . .
N005 C00B C00F C00M 175.6(3) . .
N005 C00B C00H C00U -0.1(4) . .
N005 C00L C00U C00H -0.2(5) . .
N006 C00G O1A C2 -1.6(5) . .
N006 C00K C00R C00L 2.8(7) . 16
N006 C00K C00R C00O -178.6(4) . .
N006 C00K C2 O1A -3.2(5) . .
N006 C00K C2 O2 -157.9(11) . .
F007 C00S C00W F008 0.4(8) . .
F007 C00S C00W C00V -179.0(5) . .
F009 C00P C00X F00C 0.8(8) . .
F009 C00P C00X C00Y -179.1(5) . .
F00A C00Q C00V F003 0.9(7) . .
F00A C00Q C00V C00W 179.8(4) . .
C00B N005 C00L C00R 180.0(4) . 16
C00B N005 C00L C00U 0.2(4) . .
C00B C00F C00G N006 0.8(6) . .
C00B C00F C00G C1 -178.6(4) . .
C00B C00F C00G O1A -178.6(4) . .
C00B C00F C00M C00I -78.7(5) . .
C00B C00F C00M C00Z 102.1(5) . .
C00B C00H C00U C00L 0.2(4) . .
F00C C00X C00Y F00T -1.6(10) . .
F00C C00X C00Y C00Z 179.7(5) . .
C1 O2A C00K N006 -3.2(5) . .
C1 O2A C00K C00R -179.7(4) . .
C00F C00B C00H C00U 178.6(4) . .
C00F C00G O1A C2 177.9(4) . .
C00F C00M C00Z F00E -0.5(8) . .
C00F C00M C00Z C00Y 178.7(5) . .
C00G N006 C00K O2A 2.1(4) . .
C00G N006 C00K C00R 178.4(4) . .
C00G N006 C00K C2 2.1(4) . .
C00G C1 O2A C00K 2.8(5) . .
C00G C00F C00M C00I 99.4(4) . .
C00G C00F C00M C00Z -79.8(5) . .
C00G O1A C2 C00K 2.8(5) . .
C00G O1A C2 O2 159.9(11) . .
C00H C00B C00F C00G 179.0(3) . .
C00H C00B C00F C00M -2.9(5) . .
C00I C00M C00Z F00E -179.7(5) . .
C00I C00M C00Z C00Y -0.6(8) . .
C00I C00P C00X F00C -179.8(4) . .
C00I C00P C00X C00Y 0.4(8) . .
O2A C1 C00G N006 -1.6(5) . .
O2A C1 C00G C00F 177.9(4) . .
O2A C00K C00R C00L 178.6(4) . 16
O2A C00K C00R C00O -2.8(6) . .
C00K N006 C00G C1 -0.4(4) . .
C00K N006 C00G C00F -179.9(4) . .
C00K N006 C00G O1A -0.4(4) . .
C00L N005 C00B C00F -178.8(3) . .
C00L N005 C00B C00H 0.0(4) . .
C00M C00F C00G N006 -177.2(3) . .
C00M C00F C00G C1 3.4(5) . .
C00M C00F C00G O1A 3.4(5) . .
C00M C00I C00P F009 179.0(4) . .
C00M C00I C00P C00X -0.5(7) . .
C00N C00O C00R C00K 100.2(5) . .
C00N C00O C00R C00L -81.2(5) . 16
C00N C00O C00S F007 179.3(4) . .
C00N C00O C00S C00W 0.4(7) . .
C00N C00Q C00V F003 -179.2(4) . .
C00N C00Q C00V C00W -0.3(7) . .
C00O C00N C00Q F00A -179.5(4) . .
C00O C00N C00Q C00V 0.6(7) . .
C00O C00S C00W F008 179.3(5) . .
C00O C00S C00W C00V -0.1(8) . .
C00P C00I C00M C00F -178.7(4) . .
C00P C00I C00M C00Z 0.5(6) . .
C00P C00X C00Y F00T 178.2(6) . .
C00P C00X C00Y C00Z -0.4(9) . .
C00Q C00N C00O C00R 178.5(4) . .
C00Q C00N C00O C00S -0.6(7) . .
C00Q C00V C00W F008 -179.4(4) . .
C00Q C00V C00W C00S 0.1(7) . .
C00R C00K C2 O1A -179.7(4) . .
C00R C00K C2 O2 25.6(13) . .
C00R C00L C00U C00H 179.9(4) 16 .
C00R C00O C00S F007 0.2(7) . .
C00R C00O C00S C00W -178.7(4) . .
C00S C00O C00R C00K -80.7(6) . .
C00S C00O C00R C00L 97.9(5) . 16
F00T C00Y C00Z F00E 1.0(10) . .
F00T C00Y C00Z C00M -178.1(6) . .
C00X C00Y C00Z F00E 179.7(6) . .
C00X C00Y C00Z C00M 0.5(10) . .
O1 C1 C00G N006 -161.7(6) . .
O1 C1 C00G C00F 17.8(8) . .
O1 C1 O2A C00K 163.7(6) . .
C2 C00K C00R C00L 178.6(4) . 16
C2 C00K C00R C00O -2.8(6) . .
